data_2313014
loop_
_publ_author_name
'Maimoune, Imane'
'El Moutaouakil Ala Allah, Abderrazzak'
'Kariuki, Benson M.'
'Alsubari, Abdulsalam'
'Mague, Joel T.'
'Zarrouk, Abdelkader'
'Ramli, Youssef'

_publ_section_title
;
 Synthesis, crystal structure and Hirshfeld surface analysis of
 <i>N</i>-(2,6-di-methyl-phen-yl)-2-morpholinoacetamide, a Lidocaine
 analog.
;
_journal_coeditor_code EX2100
_journal_issue 'Pt 7'
_journal_name_full 'Acta crystallographica. Section E, Crystallographic communications'
_journal_page_first 829
_journal_page_last 833
_journal_paper_doi 10.1107/S2056989026006043
_journal_volume 82
_journal_year 2026
_chemical_formula_iupac 'C14 H20 N2 O2'
_chemical_formula_moiety 'C14 H20 N2 O2'
_chemical_formula_sum 'C14 H20 N2 O2'
_chemical_formula_weight 248.32
_chemical_name_common
;
<i>N</i>-(2,6-Dimethylphenyl)-2-morpholinoacetamide
;
_chemical_name_systematic
;
<i>N</i>-(2,6-Dimethylphenyl)-2-(morpholin-4-yl)acetamide
;
_space_group_crystal_system monoclinic
_space_group_IT_number 14
_space_group_name_Hall '-P 2yn'
_space_group_name_H-M_alt 'P 1 21/n 1'
_atom_sites_solution_hydrogens mixed
_audit_creation_method SHELXL-2019/3
_cell_angle_alpha 90
_cell_angle_beta 118.704(9)
_cell_angle_gamma 90
_cell_formula_units_Z 4
_cell_length_a 12.2417(9)
_cell_length_b 10.4498(4)
_cell_length_c 12.2866(9)
_cell_measurement_reflns_used 3200
_cell_measurement_temperature 293(2)
_cell_measurement_theta_max 72.2630
_cell_measurement_theta_min 4.1670
_cell_volume 1378.60(19)
_computing_cell_refinement
;
CrysAlisPro 1.171.42.90a (Rigaku OD, 2024)
;
_computing_data_collection
;
CrysAlisPro 1.171.42.90a (Rigaku OD, 2024)
;
_computing_data_reduction
;
CrysAlisPro 1.171.42.90a (Rigaku OD, 2024)
;
_computing_structure_refinement
;
SHELXL (Sheldrick, 2015b)
;
_computing_structure_solution
;
<i>SHELXT</i> (Sheldrick, 2015a)
;
_diffrn_ambient_temperature 293(2)
_diffrn_detector_area_resol_mean 10.5082
_diffrn_measured_fraction_theta_full 1.000
_diffrn_measured_fraction_theta_max 0.987
_diffrn_measurement_device_type 'SuperNova, Dual, Cu at home/near, Atlas'
_diffrn_measurement_method '\w scans'
_diffrn_radiation_type CuK\a
_diffrn_radiation_wavelength 1.54184
_diffrn_reflns_av_R_equivalents 0.0278
_diffrn_reflns_av_unetI/netI 0.0182
_diffrn_reflns_limit_h_max 15
_diffrn_reflns_limit_h_min -13
_diffrn_reflns_limit_k_max 12
_diffrn_reflns_limit_k_min -12
_diffrn_reflns_limit_l_max 14
_diffrn_reflns_limit_l_min -15
_diffrn_reflns_number 9760
_diffrn_reflns_theta_full 67.684
_diffrn_reflns_theta_max 73.036
_diffrn_reflns_theta_min 4.190
_exptl_absorpt_coefficient_mu 0.646
_exptl_absorpt_correction_T_max 1.000
_exptl_absorpt_correction_T_min 0.326
_exptl_absorpt_correction_type gaussian
_exptl_absorpt_process_details
;
(CrysAlisPro; Rigaku OD, 2024)
;
_exptl_crystal_colour colourless
_exptl_crystal_density_diffrn 1.196
_exptl_crystal_description block
_exptl_crystal_F_000 536
_exptl_crystal_size_max 0.490
_exptl_crystal_size_mid 0.230
_exptl_crystal_size_min 0.140
_refine_diff_density_max 0.149
_refine_diff_density_min -0.182
_refine_ls_extinction_method none
_refine_ls_goodness_of_fit_ref 1.035
_refine_ls_hydrogen_treatment mixed
_refine_ls_matrix_type full
_refine_ls_number_parameters 169
_refine_ls_number_reflns 2709
_refine_ls_number_restraints 1
_refine_ls_restrained_S_all 1.035
_refine_ls_R_factor_all 0.0649
_refine_ls_R_factor_gt 0.0462
_refine_ls_shift/su_max 0.000
_refine_ls_shift/su_mean 0.000
_refine_ls_structure_factor_coef Fsqd
_refine_ls_weighting_details 'w=1/[\s^2^(Fo^2^)+(0.0713P)^2^+0.2035P] where P=(Fo^2^+2Fc^2^)/3'
_refine_ls_weighting_scheme calc
_refine_ls_wR_factor_gt 0.1227
_refine_ls_wR_factor_ref 0.1415
_reflns_number_gt 1991
_reflns_number_total 2709
_reflns_threshold_expression 'I > 2\s(I)'
_cod_data_source_file ex2100.cif
_cod_data_source_block I
_cod_original_cell_volume 1378.59(18)
_cod_original_sg_symbol_H-M 'P 21/n'
_cod_database_code 2313014
_shelx_space_group_comment
;
The symmetry employed for this shelxl refinement is uniquely defined
by the following loop, which should always be used as a source of
symmetry information in preference to the above space-group names.
They are only intended as comments.
;
_shelx_estimated_absorpt_t_min 0.743
_shelx_estimated_absorpt_t_max 0.915

loop_
_space_group_symop_operation_xyz
'x, y, z'
'-x+1/2, y+1/2, -z+1/2'
'-x, -y, -z'
'x-1/2, -y-1/2, z-1/2'

loop_
_atom_site_type_symbol
_atom_site_label
_atom_site_fract_x
_atom_site_fract_y
_atom_site_fract_z
_atom_site_U_iso_or_equiv
_atom_site_adp_type
_atom_site_calc_flag
_atom_site_occupancy
_atom_site_disorder_assembly
_atom_site_disorder_group
C C1 0.59743(15) 0.60953(13) 0.71939(15) 0.0484(4) Uani d 1 . .
C C2 0.51238(15) 0.65227(14) 0.59945(16) 0.0515(4) Uani d 1 . .
C C3 0.38984(18) 0.67279(17) 0.5722(2) 0.0661(5) Uani d 1 . .
H H3 0.332387 0.701082 0.493473 0.079 Uiso calc 1 . .
C C4 0.3519(2) 0.6523(2) 0.6586(2) 0.0799(6) Uani d 1 . .
H H4 0.269123 0.665369 0.638096 0.096 Uiso calc 1 . .
C C5 0.4366(2) 0.6123(2) 0.7762(2) 0.0776(6) Uani d 1 . .
H H5 0.409988 0.599209 0.834640 0.093 Uiso calc 1 . .
C C6 0.56176(18) 0.59086(16) 0.80978(18) 0.0601(4) Uani d 1 . .
C C7 0.55179(17) 0.67607(17) 0.50351(16) 0.0627(5) Uani d 1 . .
H H7A 0.615717 0.740284 0.532914 0.094 Uiso calc 1 . .
H H7B 0.481579 0.704990 0.428263 0.094 Uiso calc 1 . .
H H7C 0.583419 0.598230 0.487688 0.094 Uiso calc 1 . .
C C8 0.6532(2) 0.5506(2) 0.94016(19) 0.0789(6) Uani d 1 . .
H H8A 0.623068 0.576806 0.995803 0.118 Uiso calc 1 . .
H H8B 0.732437 0.590077 0.964372 0.118 Uiso calc 1 . .
H H8C 0.662476 0.459214 0.943309 0.118 Uiso calc 1 . .
C C9 0.77763(16) 0.47292(15) 0.76710(16) 0.0552(4) Uani d 1 . .
C C10 0.90876(18) 0.47159(18) 0.7846(2) 0.0701(5) Uani d 1 . .
H H10A 0.967251 0.474147 0.872751 0.084 Uiso calc 1 . .
H H10B 0.921820 0.391831 0.752147 0.084 Uiso calc 1 . .
C C11 1.06707(17) 0.6107(2) 0.77925(19) 0.0723(6) Uani d 1 . .
H H11A 1.113068 0.540388 0.768972 0.087 Uiso calc 1 . .
H H11B 1.100787 0.626798 0.867333 0.087 Uiso calc 1 . .
C C12 1.0799(2) 0.7277(3) 0.7164(3) 0.0927(7) Uani d 1 . .
H H12A 1.033815 0.797529 0.727217 0.111 Uiso calc 1 . .
H H12B 1.166922 0.752477 0.754614 0.111 Uiso calc 1 . .
C C13 0.9087(2) 0.6687(3) 0.5317(2) 0.0856(7) Uani d 1 . .
H H13A 0.879929 0.650423 0.444758 0.103 Uiso calc 1 . .
H H13B 0.859282 0.738908 0.536367 0.103 Uiso calc 1 . .
C C14 0.88885(18) 0.55288(19) 0.59218(18) 0.0681(5) Uani d 1 . .
H H14A 0.800777 0.532485 0.552940 0.082 Uiso calc 1 . .
H H14B 0.932346 0.480240 0.581836 0.082 Uiso calc 1 . .
N N1 0.72330(13) 0.58889(13) 0.74639(13) 0.0509(3) Uani d 1 . .
N N2 0.93530(13) 0.57730(13) 0.72435(13) 0.0560(4) Uani d 1 . .
O O1 0.72824(12) 0.37440(11) 0.77594(13) 0.0708(4) Uani d 1 . .
O O2 1.03491(16) 0.70609(19) 0.58815(17) 0.0980(5) Uani d 1 . .
H H1 0.7656(17) 0.651(2) 0.7350(17) 0.063(5) Uiso d 1 . .

loop_
_atom_site_aniso_label
_atom_site_aniso_U_11
_atom_site_aniso_U_22
_atom_site_aniso_U_33
_atom_site_aniso_U_12
_atom_site_aniso_U_13
_atom_site_aniso_U_23
C1 0.0522(9) 0.0332(7) 0.0626(10) -0.0040(6) 0.0298(8) -0.0032(6)
C2 0.0541(9) 0.0345(7) 0.0616(10) -0.0016(6) 0.0244(8) -0.0046(6)
C3 0.0557(11) 0.0564(10) 0.0773(12) 0.0046(8) 0.0247(9) -0.0071(9)
C4 0.0616(12) 0.0824(14) 0.0993(16) 0.0035(10) 0.0415(12) -0.0113(12)
C5 0.0845(14) 0.0762(13) 0.0971(15) -0.0076(11) 0.0636(13) -0.0083(11)
C6 0.0716(11) 0.0480(8) 0.0692(11) -0.0065(8) 0.0405(9) -0.0021(7)
C7 0.0663(11) 0.0556(9) 0.0587(10) -0.0013(8) 0.0240(9) 0.0031(8)
C8 0.1016(16) 0.0738(13) 0.0672(12) -0.0096(11) 0.0454(12) 0.0046(10)
C9 0.0610(10) 0.0412(8) 0.0593(9) 0.0059(7) 0.0256(8) 0.0059(7)
C10 0.0655(11) 0.0585(10) 0.0839(13) 0.0172(9) 0.0340(10) 0.0170(9)
C11 0.0520(10) 0.0900(14) 0.0732(12) 0.0018(10) 0.0286(9) -0.0206(10)
C12 0.0801(15) 0.1038(18) 0.1115(19) -0.0305(13) 0.0599(14) -0.0280(15)
C13 0.0780(15) 0.1089(18) 0.0800(14) 0.0046(12) 0.0459(12) 0.0102(12)
C14 0.0577(11) 0.0731(12) 0.0684(11) 0.0027(9) 0.0261(9) -0.0114(9)
N1 0.0518(8) 0.0385(6) 0.0625(8) 0.0000(6) 0.0274(7) 0.0047(6)
N2 0.0500(8) 0.0539(8) 0.0638(9) 0.0054(6) 0.0270(7) -0.0005(6)
O1 0.0787(9) 0.0401(6) 0.0902(9) 0.0026(6) 0.0376(7) 0.0090(6)
O2 0.0848(11) 0.1313(15) 0.1008(12) -0.0166(10) 0.0629(10) -0.0041(10)

loop_
_atom_type_symbol
_atom_type_description
_atom_type_scat_dispersion_real
_atom_type_scat_dispersion_imag
_atom_type_scat_source
C C 0.0181 0.0091 'International Tables Vol C Tables 4.2.6.8 and 6.1.1.4'
H H 0.0000 0.0000 'International Tables Vol C Tables 4.2.6.8 and 6.1.1.4'
N N 0.0311 0.0180 'International Tables Vol C Tables 4.2.6.8 and 6.1.1.4'
O O 0.0492 0.0322 'International Tables Vol C Tables 4.2.6.8 and 6.1.1.4'

loop_
_geom_angle_atom_site_label_1
_geom_angle_atom_site_label_2
_geom_angle_atom_site_label_3
_geom_angle_site_symmetry_1
_geom_angle_site_symmetry_3
_geom_angle
_geom_angle_publ_flag
C6 C1 C2 . . 121.55(16) ?
C6 C1 N1 . . 120.77(15) ?
C2 C1 N1 . . 117.65(15) ?
C3 C2 C1 . . 118.14(17) ?
C3 C2 C7 . . 120.37(16) ?
C1 C2 C7 . . 121.48(15) ?
C4 C3 C2 . . 121.4(2) ?
C4 C3 H3 . . 119.3 ?
C2 C3 H3 . . 119.3 ?
C3 C4 C5 . . 119.9(2) ?
C3 C4 H4 . . 120.1 ?
C5 C4 H4 . . 120.1 ?
C4 C5 C6 . . 121.5(2) ?
C4 C5 H5 . . 119.2 ?
C6 C5 H5 . . 119.2 ?
C1 C6 C5 . . 117.51(18) ?
C1 C6 C8 . . 122.04(17) ?
C5 C6 C8 . . 120.45(18) ?
C2 C7 H7A . . 109.5 ?
C2 C7 H7B . . 109.5 ?
H7A C7 H7B . . 109.5 ?
C2 C7 H7C . . 109.5 ?
H7A C7 H7C . . 109.5 ?
H7B C7 H7C . . 109.5 ?
C6 C8 H8A . . 109.5 ?
C6 C8 H8B . . 109.5 ?
H8A C8 H8B . . 109.5 ?
C6 C8 H8C . . 109.5 ?
H8A C8 H8C . . 109.5 ?
H8B C8 H8C . . 109.5 ?
O1 C9 N1 . . 123.59(16) ?
O1 C9 C10 . . 120.97(15) ?
N1 C9 C10 . . 115.40(14) ?
N2 C10 C9 . . 113.74(14) ?
N2 C10 H10A . . 108.8 ?
C9 C10 H10A . . 108.8 ?
N2 C10 H10B . . 108.8 ?
C9 C10 H10B . . 108.8 ?
H10A C10 H10B . . 107.7 ?
N2 C11 C12 . . 108.90(17) ?
N2 C11 H11A . . 109.9 ?
C12 C11 H11A . . 109.9 ?
N2 C11 H11B . . 109.9 ?
C12 C11 H11B . . 109.9 ?
H11A C11 H11B . . 108.3 ?
O2 C12 C11 . . 111.30(19) ?
O2 C12 H12A . . 109.4 ?
C11 C12 H12A . . 109.4 ?
O2 C12 H12B . . 109.4 ?
C11 C12 H12B . . 109.4 ?
H12A C12 H12B . . 108.0 ?
O2 C13 C14 . . 112.33(19) ?
O2 C13 H13A . . 109.1 ?
C14 C13 H13A . . 109.1 ?
O2 C13 H13B . . 109.1 ?
C14 C13 H13B . . 109.1 ?
H13A C13 H13B . . 107.9 ?
N2 C14 C13 . . 109.88(17) ?
N2 C14 H14A . . 109.7 ?
C13 C14 H14A . . 109.7 ?
N2 C14 H14B . . 109.7 ?
C13 C14 H14B . . 109.7 ?
H14A C14 H14B . . 108.2 ?
C9 N1 C1 . . 124.03(14) ?
C9 N1 H1 . . 114.7(12) ?
C1 N1 H1 . . 120.2(12) ?
C10 N2 C11 . . 114.49(15) ?
C10 N2 C14 . . 111.77(15) ?
C11 N2 C14 . . 107.98(14) ?
C13 O2 C12 . . 109.88(16) ?

loop_
_geom_bond_atom_site_label_1
_geom_bond_atom_site_label_2
_geom_bond_site_symmetry_2
_geom_bond_distance
_geom_bond_publ_flag
C1 C6 . 1.388(2) ?
C1 C2 . 1.408(2) ?
C1 N1 . 1.428(2) ?
C2 C3 . 1.388(2) ?
C2 C7 . 1.493(2) ?
C3 C4 . 1.363(3) ?
C3 H3 . 0.9300 ?
C4 C5 . 1.378(3) ?
C4 H4 . 0.9300 ?
C5 C6 . 1.400(3) ?
C5 H5 . 0.9300 ?
C6 C8 . 1.508(3) ?
C7 H7A . 0.9600 ?
C7 H7B . 0.9600 ?
C7 H7C . 0.9600 ?
C8 H8A . 0.9600 ?
C8 H8B . 0.9600 ?
C8 H8C . 0.9600 ?
C9 O1 . 1.225(2) ?
C9 N1 . 1.347(2) ?
C9 C10 . 1.514(3) ?
C10 N2 . 1.451(2) ?
C10 H10A . 0.9700 ?
C10 H10B . 0.9700 ?
C11 N2 . 1.461(2) ?
C11 C12 . 1.495(3) ?
C11 H11A . 0.9700 ?
C11 H11B . 0.9700 ?
C12 O2 . 1.415(3) ?
C12 H12A . 0.9700 ?
C12 H12B . 0.9700 ?
C13 O2 . 1.412(3) ?
C13 C14 . 1.499(3) ?
C13 H13A . 0.9700 ?
C13 H13B . 0.9700 ?
C14 N2 . 1.462(2) ?
C14 H14A . 0.9700 ?
C14 H14B . 0.9700 ?
N1 H1 . 0.88(2) ?

loop_
_geom_hbond_atom_site_label_D
_geom_hbond_atom_site_label_H
_geom_hbond_atom_site_label_A
_geom_hbond_site_symmetry_A
_geom_hbond_distance_DH
_geom_hbond_distance_HA
_geom_hbond_distance_DA
_geom_hbond_angle_DHA
_geom_hbond_publ_flag
N1 H1 N2 . 0.88(2) 2.278(18) 2.738(2) 112.5(16) yes
N1 H1 O1 2_656 0.88(2) 2.34(2) 3.0798(18) 141.3(16) yes
C10 H10B Cg2 2_646 0.97 2.94 3.782(2) 146 yes

loop_
_geom_torsion_atom_site_label_1
_geom_torsion_atom_site_label_2
_geom_torsion_atom_site_label_3
_geom_torsion_atom_site_label_4
_geom_torsion_site_symmetry_1
_geom_torsion_site_symmetry_2
_geom_torsion_site_symmetry_3
_geom_torsion_site_symmetry_4
_geom_torsion
_geom_torsion_publ_flag
N1 C9 C10 N2 . . . . -26.1(2) ?
